data_4037855
loop_
_publ_author_name
'Bracken, Cormac'
'Baumann, Marcus'

_publ_section_title
;
 Development of a Continuous Flow Photoisomerization Reaction Converting
 Isoxazoles into Diverse Oxazole Products.
;
_journal_name_full 'The Journal of organic chemistry'
_journal_paper_doi 10.1021/acs.joc.9b03399
_journal_year 2020
_chemical_formula_moiety 'C10 H10 N2 O3'
_chemical_formula_sum 'C10 H10 N2 O3'
_chemical_formula_weight 206.20
_space_group_crystal_system monoclinic
_space_group_IT_number 14
_space_group_name_Hall '-P 2ybc'
_space_group_name_H-M_alt 'P 1 21/c 1'
_atom_sites_solution_hydrogens geom
_atom_sites_solution_primary direct
_atom_sites_solution_secondary difmap
_audit_creation_method SHELXL-2014
_cell_angle_alpha 90
_cell_angle_beta 115.800(3)
_cell_angle_gamma 90
_cell_formula_units_Z 4
_cell_length_a 9.6285(2)
_cell_length_b 11.3962(2)
_cell_length_c 9.9019(3)
_cell_measurement_reflns_used 8933
_cell_measurement_temperature 293(2)
_cell_measurement_theta_max 76.7030
_cell_measurement_theta_min 5.0850
_cell_volume 978.21(5)
_computing_cell_refinement 'CrysAlisPro 1.171.38.41 (Rigaku OD, 2015)'
_computing_data_collection 'CrysAlisPro 1.171.38.41 (Rigaku OD, 2015)'
_computing_data_reduction 'CrysAlisPro 1.171.38.41 (Rigaku OD, 2015)'
_computing_structure_refinement 'SHELXL-2014 (Sheldrick, 2014)'
_diffrn_ambient_temperature 293(2)
_diffrn_detector_area_resol_mean 10.3196
_diffrn_measured_fraction_theta_full 0.999
_diffrn_measured_fraction_theta_max 0.992
_diffrn_measurement_device_type 'SuperNova, Dual, Cu at zero, Atlas'
_diffrn_measurement_method '\w scans'
_diffrn_radiation_type CuK\a
_diffrn_radiation_wavelength 1.54184
_diffrn_reflns_av_R_equivalents 0.0309
_diffrn_reflns_av_unetI/netI 0.0120
_diffrn_reflns_Laue_measured_fraction_full 0.999
_diffrn_reflns_Laue_measured_fraction_max 0.992
_diffrn_reflns_limit_h_max 11
_diffrn_reflns_limit_h_min -12
_diffrn_reflns_limit_k_max 14
_diffrn_reflns_limit_k_min -14
_diffrn_reflns_limit_l_max 12
_diffrn_reflns_limit_l_min -12
_diffrn_reflns_number 19766
_diffrn_reflns_point_group_measured_fraction_full 0.999
_diffrn_reflns_point_group_measured_fraction_max 0.992
_diffrn_reflns_theta_full 67.684
_diffrn_reflns_theta_max 76.930
_diffrn_reflns_theta_min 5.102
_diffrn_source 'micro-focus sealed X-ray tube'
_exptl_absorpt_coefficient_mu 0.885
_exptl_absorpt_correction_T_max 0.901
_exptl_absorpt_correction_T_min 0.852
_exptl_absorpt_correction_type gaussian
_exptl_absorpt_process_details
; 
CrysAlisPro 1.171.38.41 (Rigaku Oxford Diffraction, 2015) 
Numerical absorption correction based on gaussian integration over 
a multifaceted crystal model 
Empirical absorption correction using spherical harmonics, 
implemented in SCALE3 ABSPACK scaling algorithm. 
;
_exptl_crystal_colour colourless
_exptl_crystal_density_diffrn 1.400
_exptl_crystal_description block
_exptl_crystal_F_000 432
_exptl_crystal_size_max 0.240
_exptl_crystal_size_mid 0.198
_exptl_crystal_size_min 0.155
_refine_diff_density_max 0.193
_refine_diff_density_min -0.212
_refine_diff_density_rms 0.039
_refine_ls_extinction_method none
_refine_ls_goodness_of_fit_ref 1.084
_refine_ls_hydrogen_treatment constr
_refine_ls_matrix_type full
_refine_ls_number_parameters 137
_refine_ls_number_reflns 2047
_refine_ls_number_restraints 0
_refine_ls_restrained_S_all 1.084
_refine_ls_R_factor_all 0.0441
_refine_ls_R_factor_gt 0.0417
_refine_ls_shift/su_max 0.000
_refine_ls_shift/su_mean 0.000
_refine_ls_structure_factor_coef Fsqd
_refine_ls_weighting_details 'w=1/[\s^2^(Fo^2^)+(0.0823P)^2^+0.0732P] where P=(Fo^2^+2Fc^2^)/3'
_refine_ls_weighting_scheme calc
_refine_ls_wR_factor_gt 0.1249
_refine_ls_wR_factor_ref 0.1295
_reflns_Friedel_coverage 0.000
_reflns_number_gt 1853
_reflns_number_total 2047
_reflns_threshold_expression 'I > 2\s(I)'
_cod_data_source_file jo9b03399_si_002.cif
_cod_data_source_block bau13
_cod_original_sg_symbol_H-M 'P 21/c'
_cod_database_code 4037855
_shelx_space_group_comment
; 
The symmetry employed for this shelxl refinement is uniquely defined 
by the following loop, which should always be used as a source of 
symmetry information in preference to the above space-group names. 
They are only intended as comments. 
;
_shelxl_version_number 2014-3

loop_
_space_group_symop_operation_xyz
'x, y, z'
'-x, y+1/2, -z+1/2'
'-x, -y, -z'
'x, -y-1/2, z-1/2'

loop_
_atom_site_label
_atom_site_type_symbol
_atom_site_fract_x
_atom_site_fract_y
_atom_site_fract_z
_atom_site_U_iso_or_equiv
_atom_site_adp_type
_atom_site_occupancy
_atom_site_site_symmetry_order
_atom_site_calc_flag
_atom_site_refinement_flags_posn
_atom_site_refinement_flags_adp
N1 N 0.30876(12) -0.03293(8) 0.35775(12) 0.0559(3) Uani 1 1 d . .
H1N1 H 0.3501 -0.0883 0.3286 0.067 Uiso 1 1 calc R U
C1 C 0.21051(16) -0.04801(11) 0.42118(17) 0.0665(4) Uani 1 1 d . .
H1 H 0.1771 -0.1198 0.4406 0.080 Uiso 1 1 calc R U
C2 C 0.16885(17) 0.05906(12) 0.45166(18) 0.0703(4) Uani 1 1 d . .
H2 H 0.1022 0.0736 0.4951 0.084 Uiso 1 1 calc R U
C3 C 0.24502(15) 0.14363(10) 0.40555(15) 0.0608(3) Uani 1 1 d . .
H3 H 0.2383 0.2246 0.4128 0.073 Uiso 1 1 calc R U
C4 C 0.33168(12) 0.08451(9) 0.34749(12) 0.0504(3) Uani 1 1 d . .
C5 C 0.43150(13) 0.13172(9) 0.28803(12) 0.0497(3) Uani 1 1 d . .
O1 O 0.50802(9) 0.05579(7) 0.23673(9) 0.0523(2) Uani 1 1 d . .
C6 C 0.47392(14) 0.24197(10) 0.27140(15) 0.0587(3) Uani 1 1 d . .
H6 H 0.4381 0.3104 0.2968 0.070 Uiso 1 1 calc R U
N2 N 0.57826(12) 0.23708(8) 0.21103(12) 0.0577(3) Uani 1 1 d . .
C7 C 0.59457(13) 0.12635(10) 0.19278(12) 0.0510(3) Uani 1 1 d . .
C8 C 0.69438(13) 0.06659(10) 0.13566(13) 0.0535(3) Uani 1 1 d . .
O2 O 0.69705(12) -0.03795(7) 0.12239(12) 0.0725(3) Uani 1 1 d . .
O3 O 0.77914(10) 0.14310(7) 0.10273(10) 0.0588(3) Uani 1 1 d . .
C9 C 0.88552(15) 0.09069(11) 0.05076(16) 0.0622(3) Uani 1 1 d . .
H9A H 0.8294 0.0416 -0.0362 0.075 Uiso 1 1 calc R U
H9B H 0.9606 0.0423 0.1292 0.075 Uiso 1 1 calc R U
C10 C 0.96526(17) 0.18804(12) 0.01061(19) 0.0729(4) Uani 1 1 d . .
H10A H 0.8905 0.2332 -0.0702 0.109 Uiso 1 1 calc R U
H10B H 1.0391 0.1555 -0.0200 0.109 Uiso 1 1 calc R U
H10C H 1.0173 0.2378 0.0963 0.109 Uiso 1 1 calc R U

loop_
_atom_site_aniso_label
_atom_site_aniso_U_11
_atom_site_aniso_U_22
_atom_site_aniso_U_33
_atom_site_aniso_U_23
_atom_site_aniso_U_13
_atom_site_aniso_U_12
N1 0.0694(6) 0.0367(5) 0.0761(6) 0.0008(4) 0.0453(5) 0.0019(4)
C1 0.0802(8) 0.0481(6) 0.0907(9) 0.0059(6) 0.0552(7) -0.0047(5)
C2 0.0824(8) 0.0578(7) 0.0982(9) -0.0002(6) 0.0650(8) 0.0002(6)
C3 0.0728(7) 0.0397(6) 0.0864(8) -0.0034(5) 0.0499(6) 0.0019(5)
C4 0.0567(6) 0.0388(5) 0.0642(6) -0.0004(4) 0.0341(5) -0.0003(4)
C5 0.0564(6) 0.0382(5) 0.0631(6) -0.0011(4) 0.0339(5) 0.0018(4)
O1 0.0635(5) 0.0349(4) 0.0723(5) -0.0013(3) 0.0423(4) -0.0021(3)
C6 0.0717(7) 0.0358(5) 0.0857(8) -0.0015(5) 0.0503(6) 0.0010(4)
N2 0.0693(6) 0.0361(5) 0.0828(7) 0.0008(4) 0.0472(5) -0.0013(4)
C7 0.0585(6) 0.0386(5) 0.0658(6) 0.0002(4) 0.0364(5) -0.0035(4)
C8 0.0638(6) 0.0402(5) 0.0676(6) -0.0010(4) 0.0390(5) -0.0023(4)
O2 0.0993(7) 0.0390(5) 0.1086(7) -0.0061(4) 0.0726(6) -0.0038(4)
O3 0.0694(5) 0.0392(4) 0.0884(6) -0.0013(3) 0.0534(5) 0.0003(3)
C9 0.0719(7) 0.0474(6) 0.0884(8) -0.0001(5) 0.0546(6) 0.0058(5)
C10 0.0801(8) 0.0533(7) 0.1138(11) 0.0077(7) 0.0687(8) 0.0081(6)

loop_
_atom_type_symbol
_atom_type_description
_atom_type_scat_dispersion_real
_atom_type_scat_dispersion_imag
_atom_type_scat_source
C C 0.0181 0.0091 'International Tables Vol C Tables 4.2.6.8 and 6.1.1.4'
H H 0.0000 0.0000 'International Tables Vol C Tables 4.2.6.8 and 6.1.1.4'
N N 0.0311 0.0180 'International Tables Vol C Tables 4.2.6.8 and 6.1.1.4'
O O 0.0492 0.0322 'International Tables Vol C Tables 4.2.6.8 and 6.1.1.4'

loop_
_geom_angle_atom_site_label_1
_geom_angle_atom_site_label_2
_geom_angle_atom_site_label_3
_geom_angle
C1 N1 C4 109.05(10)
C1 N1 H1N1 125.5
C4 N1 H1N1 125.5
N1 C1 C2 108.79(11)
N1 C1 H1 125.6
C2 C1 H1 125.6
C1 C2 C3 107.34(11)
C1 C2 H2 126.3
C3 C2 H2 126.3
C4 C3 C2 107.29(10)
C4 C3 H3 126.4
C2 C3 H3 126.4
N1 C4 C3 107.52(9)
N1 C4 C5 123.85(10)
C3 C4 C5 128.63(11)
C6 C5 O1 107.57(10)
C6 C5 C4 133.69(11)
O1 C5 C4 118.73(10)
C7 O1 C5 104.41(9)
C5 C6 N2 109.36(10)
C5 C6 H6 125.3
N2 C6 H6 125.3
C7 N2 C6 104.84(9)
N2 C7 O1 113.81(10)
N2 C7 C8 129.95(10)
O1 C7 C8 116.22(10)
O2 C8 O3 125.45(11)
O2 C8 C7 123.25(11)
O3 C8 C7 111.29(10)
C8 O3 C9 114.74(9)
O3 C9 C10 108.06(10)
O3 C9 H9A 110.1
C10 C9 H9A 110.1
O3 C9 H9B 110.1
C10 C9 H9B 110.1
H9A C9 H9B 108.4
C9 C10 H10A 109.5
C9 C10 H10B 109.5
H10A C10 H10B 109.5
C9 C10 H10C 109.5
H10A C10 H10C 109.5
H10B C10 H10C 109.5

loop_
_geom_bond_atom_site_label_1
_geom_bond_atom_site_label_2
_geom_bond_distance
N1 C1 1.3551(16)
N1 C4 1.3673(14)
N1 H1N1 0.8600
C1 C2 1.3588(19)
C1 H1 0.9300
C2 C3 1.4024(17)
C2 H2 0.9300
C3 C4 1.3778(15)
C3 H3 0.9300
C4 C5 1.4327(15)
C5 C6 1.3532(15)
C5 O1 1.3694(13)
O1 C7 1.3587(13)
C6 N2 1.3756(15)
C6 H6 0.9300
N2 C7 1.2940(14)
C7 C8 1.4766(15)
C8 O2 1.2001(14)
C8 O3 1.3283(13)
O3 C9 1.4592(13)
C9 C10 1.4981(17)
C9 H9A 0.9700
C9 H9B 0.9700
C10 H10A 0.9600
C10 H10B 0.9600
C10 H10C 0.9600

loop_
_geom_hbond_atom_site_label_D
_geom_hbond_atom_site_label_H
_geom_hbond_atom_site_label_A
_geom_hbond_distance_DH
_geom_hbond_distance_HA
_geom_hbond_distance_DA
_geom_hbond_angle_DHA
_geom_hbond_site_symmetry_A
N1 H1N1 N2 0.86 2.20 3.0269(14) 162.2 2_645

loop_
_geom_torsion_atom_site_label_1
_geom_torsion_atom_site_label_2
_geom_torsion_atom_site_label_3
_geom_torsion_atom_site_label_4
_geom_torsion
C4 N1 C1 C2 0.26(16)
N1 C1 C2 C3 -0.20(18)
C1 C2 C3 C4 0.07(17)
C1 N1 C4 C3 -0.21(14)
C1 N1 C4 C5 178.88(11)
C2 C3 C4 N1 0.09(14)
C2 C3 C4 C5 -178.95(12)
N1 C4 C5 C6 -177.84(12)
C3 C4 C5 C6 1.1(2)
N1 C4 C5 O1 0.66(16)
C3 C4 C5 O1 179.55(11)
C6 C5 O1 C7 0.55(11)
C4 C5 O1 C7 -178.31(10)
O1 C5 C6 N2 -0.55(14)
C4 C5 C6 N2 178.07(12)
C5 C6 N2 C7 0.32(15)
C6 N2 C7 O1 0.04(13)
C6 N2 C7 C8 -178.33(12)
C5 O1 C7 N2 -0.37(12)
C5 O1 C7 C8 178.24(10)
N2 C7 C8 O2 -178.98(13)
O1 C7 C8 O2 2.68(17)
N2 C7 C8 O3 1.35(17)
O1 C7 C8 O3 -177.00(9)
O2 C8 O3 C9 -1.88(17)
C7 C8 O3 C9 177.79(10)
C8 O3 C9 C10 176.91(11)
